data_1549922
loop_
_publ_author_name
'Mallo, Neil'
'Foley, Eric D.'
'Iranmanesh, Hasti'
'Kennedy, Aaron D. W.'
'Luis, Ena T.'
'Ho, Junming'
'Harper, Jason B.'
'Beves, Jonathon E.'

_publ_section_title
;
 Structure-function relationships of donor-acceptor Stenhouse adduct
 photochromic switches.
;
_journal_issue 43
_journal_name_full 'Chemical science'
_journal_page_first 8242
_journal_page_last 8252
_journal_paper_doi 10.1039/c8sc03218a
_journal_volume 9
_journal_year 2018
_chemical_formula_moiety 'C19 H21 N3 O5'
_chemical_formula_sum 'C19 H21 N3 O5'
_chemical_formula_weight 371.39
_space_group_crystal_system triclinic
_space_group_IT_number 2
_space_group_name_Hall '-P 1'
_space_group_name_H-M_alt 'P -1'
_symmetry_space_group_name_Hall '-P 1'
_symmetry_space_group_name_H-M 'P -1'
_atom_sites_solution_hydrogens geom
_atom_sites_solution_primary dual
_audit_creation_date 2018-04-09
_audit_creation_method
;
Olex2 1.2
(compiled 2017.01.04 svn.r3372 for OlexSys, GUI svn.r5337)
;
_audit_update_record
;
2018-04-24 deposited with the CCDC.
2018-08-29 downloaded from the CCDC.
;
_cell_angle_alpha 107.40(3)
_cell_angle_beta 92.61(3)
_cell_angle_gamma 102.79(3)
_cell_formula_units_Z 2
_cell_length_a 6.6950(13)
_cell_length_b 10.327(2)
_cell_length_c 13.555(3)
_cell_measurement_reflns_used 4159
_cell_measurement_temperature 100
_cell_measurement_theta_max 31.8
_cell_measurement_theta_min 3.3
_cell_volume 865.8(4)
_computing_cell_refinement 'XDS (Kabsch, 1993)'
_computing_data_collection 'BluIce (McPhillips, 2002)'
_computing_data_reduction 'XDS (Kabsch, 1993)'
_computing_molecular_graphics 'Olex2 (Dolomanov et al., 2009)'
_computing_publication_material 'Olex2 (Dolomanov et al., 2009)'
_computing_structure_refinement 'ShelXL (Sheldrick, 2015)'
_computing_structure_solution 'ShelXT (Sheldrick, 2015)'
_diffrn_ambient_temperature 100
_diffrn_measured_fraction_theta_full 0.911
_diffrn_measured_fraction_theta_max 0.707
_diffrn_measurement_device_type 'ADSC Quantum 210r'
_diffrn_measurement_method 'Phi Scan'
_diffrn_radiation_monochromator 'Silicon Double Crystal'
_diffrn_radiation_type MoK\a
_diffrn_radiation_wavelength 0.71073
_diffrn_reflns_av_R_equivalents 0.0263
_diffrn_reflns_av_unetI/netI 0.0216
_diffrn_reflns_Laue_measured_fraction_full 0.911
_diffrn_reflns_Laue_measured_fraction_max 0.707
_diffrn_reflns_limit_h_max 8
_diffrn_reflns_limit_h_min -8
_diffrn_reflns_limit_k_max 13
_diffrn_reflns_limit_k_min -13
_diffrn_reflns_limit_l_max 17
_diffrn_reflns_limit_l_min -17
_diffrn_reflns_number 15948
_diffrn_reflns_point_group_measured_fraction_full 0.911
_diffrn_reflns_point_group_measured_fraction_max 0.707
_diffrn_reflns_theta_full 25.000
_diffrn_reflns_theta_max 31.763
_diffrn_reflns_theta_min 3.335
_diffrn_source 'MX1 Beamline Australian Synchrotron'
_diffrn_standards_number 0
_exptl_absorpt_coefficient_mu 0.105
_exptl_absorpt_correction_type none
_exptl_crystal_colour 'clear colourless'
_exptl_crystal_colour_lustre clear
_exptl_crystal_colour_primary colourless
_exptl_crystal_density_diffrn 1.425
_exptl_crystal_description plate
_exptl_crystal_F_000 392
_exptl_crystal_recrystallization_method 'prepared by addition of hexane to a solution of EDF3 in dichloromethane'
_exptl_crystal_size_max 0.6
_exptl_crystal_size_mid 0.3
_exptl_crystal_size_min 0.1
_refine_diff_density_max 0.295
_refine_diff_density_min -0.269
_refine_diff_density_rms 0.058
_refine_ls_extinction_method none
_refine_ls_goodness_of_fit_ref 1.044
_refine_ls_hydrogen_treatment constr
_refine_ls_matrix_type full
_refine_ls_number_parameters 248
_refine_ls_number_reflns 4159
_refine_ls_number_restraints 0
_refine_ls_restrained_S_all 1.044
_refine_ls_R_factor_all 0.0576
_refine_ls_R_factor_gt 0.0506
_refine_ls_shift/su_max 0.000
_refine_ls_shift/su_mean 0.000
_refine_ls_structure_factor_coef Fsqd
_refine_ls_weighting_details 'w=1/[\s^2^(Fo^2^)+(0.0832P)^2^+0.3150P] where P=(Fo^2^+2Fc^2^)/3'
_refine_ls_weighting_scheme calc
_refine_ls_wR_factor_gt 0.1359
_refine_ls_wR_factor_ref 0.1425
_reflns_Friedel_coverage 0.000
_reflns_number_gt 3621
_reflns_number_total 4159
_reflns_threshold_expression 'I > 2\s(I)'
_cod_data_source_file c8sc03218a2.cif
_cod_data_source_block 14b
_cod_depositor_comments 'Adding full bibliography for 1549921--1549929.cif.'
_cod_original_cell_volume 865.8(3)
_cod_database_code 1549922
_shelx_shelxl_version_number 2016/6
_shelx_space_group_comment
;
The symmetry employed for this shelxl refinement is uniquely defined
by the following loop, which should always be used as a source of
symmetry information in preference to the above space-group names.
They are only intended as comments.
;
_olex2_refinement_description
;
1. Fixed Uiso
 At 1.2 times of:
  All C(H) groups
 At 1.5 times of:
  All C(H,H,H) groups
2.a Ternary CH refined with riding coordinates:
 C7(H7), C6(H6), C11(H11)
2.b Aromatic/amide H refined with riding coordinates:
 C10(H10), C14(H14), C17(H17), C18(H18), C9(H9), C15(H15)
2.c Idealised Me refined as rotating group:
 C12(H12A,H12B,H12C), C19(H19A,H19B,H19C), C2(H2A,H2B,H2C), C3(H3A,H3B,H3C)
;
_olex2_submission_original_sample_id EDF3
_olex2_submission_special_instructions 'No special instructions were received'

loop_
_space_group_symop_operation_xyz
'x, y, z'
'-x, -y, -z'

loop_
_atom_site_label
_atom_site_type_symbol
_atom_site_fract_x
_atom_site_fract_y
_atom_site_fract_z
_atom_site_U_iso_or_equiv
_atom_site_adp_type
_atom_site_occupancy
_atom_site_site_symmetry_order
_atom_site_calc_flag
_atom_site_refinement_flags_posn
O4 O 1.05914(17) 0.81877(11) 0.39562(8) 0.0288(2) Uani 1 1 d .
O3 O 0.78657(18) 0.54537(11) 0.45452(7) 0.0302(2) Uani 1 1 d .
O2 O 0.78036(18) 0.47586(11) 0.09641(7) 0.0289(2) Uani 1 1 d .
O1 O 0.66147(18) 0.11156(11) 0.22263(9) 0.0331(3) Uani 1 1 d .
O5 O 0.10837(18) 0.01332(10) 0.12873(8) 0.0309(2) Uani 1 1 d .
N2 N 0.7380(2) 0.32887(12) 0.33997(9) 0.0258(3) Uani 1 1 d .
N3 N 0.35492(19) 0.59545(11) 0.24164(8) 0.0228(2) Uani 1 1 d .
N1 N 0.72987(19) 0.29283(12) 0.15842(9) 0.0244(2) Uani 1 1 d .
C7 C 0.7448(2) 0.66225(13) 0.29265(9) 0.0216(2) Uani 1 1 d .
H7 H 0.745867 0.679510 0.225383 0.026 Uiso 1 1 calc R
C8 C 0.8751(2) 0.79418(14) 0.37250(10) 0.0235(3) Uani 1 1 d .
C10 C 0.5432(2) 0.81175(14) 0.38132(10) 0.0249(3) Uani 1 1 d .
H10 H 0.430203 0.850359 0.393669 0.030 Uiso 1 1 calc R
C13 C 0.2933(2) 0.44757(13) 0.21292(10) 0.0221(3) Uani 1 1 d .
C6 C 0.8290(2) 0.53340(13) 0.28001(10) 0.0222(3) Uani 1 1 d .
H6 H 0.979417 0.568097 0.289237 0.027 Uiso 1 1 calc R
C4 C 0.7755(2) 0.43330(14) 0.17050(10) 0.0233(3) Uani 1 1 d .
C14 C 0.2578(2) 0.38330(14) 0.28971(10) 0.0243(3) Uani 1 1 d .
H14 H 0.274852 0.438717 0.359118 0.029 Uiso 1 1 calc R
C11 C 0.5260(2) 0.66012(13) 0.32386(9) 0.0217(3) Uani 1 1 d .
H11 H 0.505752 0.609372 0.374675 0.026 Uiso 1 1 calc R
C17 C 0.1946(2) 0.21831(14) 0.08459(10) 0.0257(3) Uani 1 1 d .
H17 H 0.170650 0.162669 0.015098 0.031 Uiso 1 1 calc R
C18 C 0.2572(2) 0.36223(14) 0.10927(10) 0.0242(3) Uani 1 1 d .
H18 H 0.275399 0.402414 0.056366 0.029 Uiso 1 1 calc R
C9 C 0.7368(2) 0.88447(14) 0.41249(10) 0.0258(3) Uani 1 1 d .
H9 H 0.778442 0.978060 0.453309 0.031 Uiso 1 1 calc R
C16 C 0.1671(2) 0.15578(14) 0.16191(11) 0.0250(3) Uani 1 1 d .
C5 C 0.7817(2) 0.47147(14) 0.36546(10) 0.0242(3) Uani 1 1 d .
C1 C 0.7070(2) 0.23625(14) 0.23894(11) 0.0252(3) Uani 1 1 d .
C15 C 0.1979(2) 0.23921(14) 0.26520(10) 0.0253(3) Uani 1 1 d .
H15 H 0.178527 0.198558 0.317802 0.030 Uiso 1 1 calc R
C12 C 0.3634(2) 0.65566(15) 0.15741(11) 0.0280(3) Uani 1 1 d .
H12A H 0.463891 0.624908 0.113812 0.042 Uiso 1 1 calc GR
H12B H 0.401370 0.755953 0.185836 0.042 Uiso 1 1 calc GR
H12C H 0.230446 0.625939 0.116894 0.042 Uiso 1 1 calc GR
C19 C 0.0780(3) -0.05228(16) 0.20654(13) 0.0354(3) Uani 1 1 d .
H19A H 0.042361 -0.152080 0.174584 0.053 Uiso 1 1 calc GR
H19B H -0.031599 -0.024648 0.244315 0.053 Uiso 1 1 calc GR
H19C H 0.202664 -0.024640 0.253571 0.053 Uiso 1 1 calc GR
C2 C 0.6933(3) 0.19375(16) 0.05255(11) 0.0315(3) Uani 1 1 d .
H2A H 0.548333 0.166026 0.028789 0.047 Uiso 1 1 calc GR
H2B H 0.741306 0.112719 0.052432 0.047 Uiso 1 1 calc GR
H2C H 0.766467 0.237574 0.007024 0.047 Uiso 1 1 calc GR
C3 C 0.7018(3) 0.26842(17) 0.42383(12) 0.0380(4) Uani 1 1 d .
H3A H 0.803083 0.320984 0.482790 0.057 Uiso 1 1 calc GR
H3B H 0.711899 0.172956 0.400574 0.057 Uiso 1 1 calc GR
H3C H 0.566451 0.271499 0.443387 0.057 Uiso 1 1 calc GR

loop_
_atom_site_aniso_label
_atom_site_aniso_U_11
_atom_site_aniso_U_22
_atom_site_aniso_U_33
_atom_site_aniso_U_23
_atom_site_aniso_U_13
_atom_site_aniso_U_12
O4 0.0210(7) 0.0289(5) 0.0327(5) 0.0042(4) -0.0004(4) 0.0071(4)
O3 0.0383(7) 0.0329(5) 0.0204(4) 0.0056(4) 0.0022(4) 0.0151(4)
O2 0.0347(7) 0.0313(5) 0.0219(4) 0.0068(4) 0.0045(4) 0.0129(4)
O1 0.0347(7) 0.0245(5) 0.0394(6) 0.0081(4) 0.0047(4) 0.0085(4)
O5 0.0350(7) 0.0228(5) 0.0313(5) 0.0042(4) 0.0045(4) 0.0060(4)
N2 0.0296(7) 0.0266(6) 0.0238(5) 0.0084(4) 0.0040(4) 0.0111(5)
N3 0.0216(7) 0.0233(5) 0.0219(5) 0.0045(4) -0.0013(4) 0.0071(4)
N1 0.0247(7) 0.0242(5) 0.0225(5) 0.0025(4) 0.0014(4) 0.0092(4)
C7 0.0208(7) 0.0230(6) 0.0206(5) 0.0046(4) 0.0016(4) 0.0081(4)
C8 0.0217(8) 0.0244(6) 0.0239(6) 0.0058(4) 0.0016(5) 0.0074(5)
C10 0.0253(8) 0.0248(6) 0.0237(6) 0.0029(5) 0.0029(5) 0.0107(5)
C13 0.0169(7) 0.0245(6) 0.0235(6) 0.0046(4) 0.0007(4) 0.0071(4)
C6 0.0208(7) 0.0240(6) 0.0214(5) 0.0044(4) 0.0017(4) 0.0089(5)
C4 0.0212(8) 0.0261(6) 0.0221(6) 0.0044(4) 0.0027(4) 0.0098(5)
C14 0.0218(8) 0.0278(6) 0.0216(6) 0.0039(5) 0.0019(4) 0.0081(5)
C11 0.0195(7) 0.0236(6) 0.0209(5) 0.0038(4) 0.0014(4) 0.0077(4)
C17 0.0218(8) 0.0278(6) 0.0238(6) 0.0023(5) 0.0018(5) 0.0067(5)
C18 0.0201(8) 0.0285(6) 0.0223(6) 0.0050(5) 0.0019(5) 0.0069(5)
C9 0.0246(8) 0.0228(6) 0.0275(6) 0.0025(5) 0.0020(5) 0.0084(5)
C16 0.0212(8) 0.0240(6) 0.0279(6) 0.0043(5) 0.0024(5) 0.0070(5)
C5 0.0229(8) 0.0278(6) 0.0218(6) 0.0054(5) 0.0007(4) 0.0104(5)
C1 0.0214(8) 0.0255(6) 0.0283(6) 0.0058(5) 0.0022(5) 0.0089(5)
C15 0.0219(8) 0.0288(6) 0.0249(6) 0.0072(5) 0.0022(5) 0.0073(5)
C12 0.0298(9) 0.0279(6) 0.0264(6) 0.0082(5) -0.0022(5) 0.0092(5)
C19 0.0407(10) 0.0268(7) 0.0397(8) 0.0102(6) 0.0077(6) 0.0103(6)
C2 0.0336(9) 0.0299(7) 0.0253(6) -0.0018(5) -0.0003(5) 0.0118(6)
C3 0.0533(12) 0.0345(8) 0.0302(7) 0.0151(6) 0.0057(7) 0.0120(7)

loop_
_atom_type_symbol
_atom_type_description
_atom_type_scat_dispersion_real
_atom_type_scat_dispersion_imag
_atom_type_scat_source
C C 0.0033 0.0016 'International Tables Vol C Tables 4.2.6.8 and 6.1.1.4'
H H 0.0000 0.0000 'International Tables Vol C Tables 4.2.6.8 and 6.1.1.4'
N N 0.0061 0.0033 'International Tables Vol C Tables 4.2.6.8 and 6.1.1.4'
O O 0.0106 0.0060 'International Tables Vol C Tables 4.2.6.8 and 6.1.1.4'

loop_
_geom_angle_atom_site_label_1
_geom_angle_atom_site_label_2
_geom_angle_atom_site_label_3
_geom_angle
C16 O5 C19 116.69(11)
C5 N2 C1 124.94(12)
C5 N2 C3 117.67(12)
C1 N2 C3 117.12(12)
C13 N3 C11 114.48(11)
C13 N3 C12 116.64(11)
C11 N3 C12 114.75(11)
C4 N1 C1 124.91(11)
C4 N1 C2 118.28(12)
C1 N1 C2 116.76(12)
C8 C7 H7 106.6
C8 C7 C6 114.04(11)
C8 C7 C11 102.71(10)
C6 C7 H7 106.6
C6 C7 C11 119.41(11)
C11 C7 H7 106.6
O4 C8 C7 125.25(12)
O4 C8 C9 127.69(13)
C9 C8 C7 107.05(12)
C11 C10 H10 123.7
C9 C10 H10 123.7
C9 C10 C11 112.66(12)
C14 C13 N3 119.70(11)
C18 C13 N3 122.33(12)
C18 C13 C14 117.91(12)
C7 C6 H6 105.3
C4 C6 C7 111.54(11)
C4 C6 H6 105.3
C5 C6 C7 112.07(11)
C5 C6 H6 105.3
C5 C6 C4 116.24(11)
O2 C4 N1 121.65(12)
O2 C4 C6 120.96(12)
N1 C4 C6 117.34(12)
C13 C14 H14 119.2
C15 C14 C13 121.64(12)
C15 C14 H14 119.2
N3 C11 C7 117.29(10)
N3 C11 C10 114.67(11)
N3 C11 H11 107.3
C7 C11 H11 107.3
C10 C11 C7 102.26(11)
C10 C11 H11 107.3
C18 C17 H17 119.5
C18 C17 C16 120.93(12)
C16 C17 H17 119.5
C13 C18 H18 119.8
C17 C18 C13 120.46(13)
C17 C18 H18 119.8
C8 C9 H9 125.4
C10 C9 C8 109.20(12)
C10 C9 H9 125.4
O5 C16 C17 115.91(12)
O5 C16 C15 124.76(13)
C15 C16 C17 119.33(12)
O3 C5 N2 121.33(13)
O3 C5 C6 121.16(12)
N2 C5 C6 117.49(11)
O1 C1 N2 120.98(13)
O1 C1 N1 121.49(13)
N1 C1 N2 117.53(12)
C14 C15 C16 119.67(13)
C14 C15 H15 120.2
C16 C15 H15 120.2
N3 C12 H12A 109.5
N3 C12 H12B 109.5
N3 C12 H12C 109.5
H12A C12 H12B 109.5
H12A C12 H12C 109.5
H12B C12 H12C 109.5
O5 C19 H19A 109.5
O5 C19 H19B 109.5
O5 C19 H19C 109.5
H19A C19 H19B 109.5
H19A C19 H19C 109.5
H19B C19 H19C 109.5
N1 C2 H2A 109.5
N1 C2 H2B 109.5
N1 C2 H2C 109.5
H2A C2 H2B 109.5
H2A C2 H2C 109.5
H2B C2 H2C 109.5
N2 C3 H3A 109.5
N2 C3 H3B 109.5
N2 C3 H3C 109.5
H3A C3 H3B 109.5
H3A C3 H3C 109.5
H3B C3 H3C 109.5

loop_
_geom_bond_atom_site_label_1
_geom_bond_atom_site_label_2
_geom_bond_distance
O4 C8 1.2085(19)
O3 C5 1.2146(16)
O2 C4 1.2097(16)
O1 C1 1.2041(17)
O5 C16 1.3614(17)
O5 C19 1.4137(19)
N2 C5 1.3672(18)
N2 C1 1.3915(18)
N2 C3 1.4572(18)
N3 C13 1.4160(17)
N3 C11 1.4491(18)
N3 C12 1.4520(17)
N1 C4 1.3718(17)
N1 C1 1.3831(18)
N1 C2 1.4647(17)
C7 H7 0.9800
C7 C8 1.515(2)
C7 C6 1.5238(17)
C7 C11 1.5404(19)
C8 C9 1.4648(19)
C10 H10 0.9300
C10 C11 1.5014(18)
C10 C9 1.323(2)
C13 C14 1.3952(18)
C13 C18 1.3939(18)
C6 H6 0.9800
C6 C4 1.5069(18)
C6 C5 1.4958(18)
C14 H14 0.9300
C14 C15 1.3832(19)
C11 H11 0.9800
C17 H17 0.9300
C17 C18 1.3823(19)
C17 C16 1.3853(19)
C18 H18 0.9300
C9 H9 0.9300
C16 C15 1.3852(19)
C15 H15 0.9300
C12 H12A 0.9600
C12 H12B 0.9600
C12 H12C 0.9600
C19 H19A 0.9600
C19 H19B 0.9600
C19 H19C 0.9600
C2 H2A 0.9600
C2 H2B 0.9600
C2 H2C 0.9600
C3 H3A 0.9600
C3 H3B 0.9600
C3 H3C 0.9600
